data_7131221
loop_
_publ_author_name
'Xiao, Lei'
'Jin, Lvnan'
'Zhao, Yunbo'
'Guo, Jing'
'Stephan, Douglas W.'

_publ_section_title
;
 B(C<sub>6</sub>F<sub>5</sub>)<sub>3</sub>-catalyzed cyclopropanation of
 3-alkenyl-oxindoles with diazomethanes.
;
_journal_issue 13
_journal_name_full 'Chemical communications (Cambridge, England)'
_journal_page_first 1833
_journal_page_last 1836
_journal_paper_doi 10.1039/d2cc06744g
_journal_volume 59
_journal_year 2023
_chemical_formula_moiety 'C27 H22 Br N O5'
_chemical_formula_sum 'C27 H22 Br N O5'
_chemical_formula_weight 520.36
_space_group_crystal_system orthorhombic
_space_group_IT_number 61
_space_group_name_Hall '-P 2ac 2ab'
_space_group_name_H-M_alt 'P b c a'
_atom_sites_solution_hydrogens geom
_audit_creation_date 2022-12-10
_audit_creation_method
;
Olex2 1.5
(compiled 2022.04.07 svn.rca3783a0 for OlexSys, GUI svn.r6498)
;
_audit_update_record
;
2022-12-10 deposited with the CCDC.	2023-01-18 downloaded from the CCDC.
;
_cell_angle_alpha 90
_cell_angle_beta 90
_cell_angle_gamma 90
_cell_formula_units_Z 8
_cell_length_a 13.2115(3)
_cell_length_b 14.3699(3)
_cell_length_c 24.8145(5)
_cell_measurement_reflns_used 9876
_cell_measurement_temperature 150(2)
_cell_measurement_theta_max 68.25
_cell_measurement_theta_min 3.56
_cell_volume 4710.98(17)
_computing_cell_refinement 'SAINT V8.40B (?, 2016)'
_computing_data_reduction 'SAINT V8.40B (?, 2016)'
_computing_molecular_graphics 'Olex2 1.5 (Dolomanov et al., 2009)'
_computing_publication_material 'Olex2 1.5 (Dolomanov et al., 2009)'
_computing_structure_refinement 'XL  (Sheldrick, 2008)'
_computing_structure_solution 'XT (Sheldrick, 2015)'
_diffrn_ambient_temperature 150.00
_diffrn_measured_fraction_theta_full 0.999
_diffrn_measured_fraction_theta_max 0.999
_diffrn_measurement_device_type 'Bruker APEX-II CCD'
_diffrn_measurement_method '\f and \w scans'
_diffrn_radiation_type CuK\a
_diffrn_radiation_wavelength 1.54178
_diffrn_reflns_av_R_equivalents 0.0510
_diffrn_reflns_av_unetI/netI 0.0248
_diffrn_reflns_Laue_measured_fraction_full 0.999
_diffrn_reflns_Laue_measured_fraction_max 0.999
_diffrn_reflns_limit_h_max 14
_diffrn_reflns_limit_h_min -15
_diffrn_reflns_limit_k_max 15
_diffrn_reflns_limit_k_min -17
_diffrn_reflns_limit_l_max 29
_diffrn_reflns_limit_l_min -29
_diffrn_reflns_number 36413
_diffrn_reflns_point_group_measured_fraction_full 0.999
_diffrn_reflns_point_group_measured_fraction_max 0.999
_diffrn_reflns_theta_full 67.679
_diffrn_reflns_theta_max 68.240
_diffrn_reflns_theta_min 3.562
_diffrn_source_current 1.2
_diffrn_source_power 0.06
_diffrn_source_voltage 50.0
_diffrn_standards_number 0
_exptl_absorpt_coefficient_mu 2.706
_exptl_absorpt_correction_T_max 0.7531
_exptl_absorpt_correction_T_min 0.6383
_exptl_absorpt_correction_type none
_exptl_absorpt_process_details
;
SADABS-2016/2 (Bruker,2016/2) was used for absorption correction.
wR2(int) was 0.1224 before and 0.0578 after correction.
The Ratio of minimum to maximum transmission is 0.8476.
The \l/2 correction factor is Not present.
;
_exptl_crystal_colour colourless
_exptl_crystal_colour_primary colourless
_exptl_crystal_density_diffrn 1.467
_exptl_crystal_description block
_exptl_crystal_F_000 2128
_exptl_crystal_size_max 0.25
_exptl_crystal_size_mid 0.14
_exptl_crystal_size_min 0.13
_refine_diff_density_max 0.318
_refine_diff_density_min -0.509
_refine_diff_density_rms 0.047
_refine_ls_extinction_method none
_refine_ls_goodness_of_fit_ref 1.052
_refine_ls_hydrogen_treatment constr
_refine_ls_matrix_type full
_refine_ls_number_parameters 309
_refine_ls_number_reflns 4300
_refine_ls_number_restraints 0
_refine_ls_restrained_S_all 1.052
_refine_ls_R_factor_all 0.0327
_refine_ls_R_factor_gt 0.0274
_refine_ls_shift/su_max 0.001
_refine_ls_shift/su_mean 0.000
_refine_ls_structure_factor_coef Fsqd
_refine_ls_weighting_details 'w=1/[\s^2^(Fo^2^)+(0.0397P)^2^+1.5452P] where P=(Fo^2^+2Fc^2^)/3'
_refine_ls_weighting_scheme calc
_refine_ls_wR_factor_gt 0.0734
_refine_ls_wR_factor_ref 0.0764
_reflns_Friedel_coverage 0.000
_reflns_number_gt 3775
_reflns_number_total 4300
_reflns_threshold_expression 'I > 2\s(I)'
_cod_data_source_file d2cc06744g2.cif
_cod_data_source_block 11
_cod_depositor_comments 'Adding full bibliography for 7131220--7131221.cif.'
_cod_database_code 7131221
_shelx_shelxl_version_number 2018/3
_shelx_space_group_comment
;
The symmetry employed for this shelxl refinement is uniquely defined
by the following loop, which should always be used as a source of
symmetry information in preference to the above space-group names.
They are only intended as comments.
;
_olex2_refinement_description
;
1. Fixed Uiso
 At 1.2 times of:
  All C(H) groups, All C(H,H) groups
 At 1.5 times of:
  All C(H,H,H) groups
2.a Ternary CH refined with riding coordinates:
 C16(H16)
2.b Secondary CH2 refined with riding coordinates:
 C7(H7A,H7B)
2.c Aromatic/amide H refined with riding coordinates:
 C23(H23), C26(H26), C27(H27), C9(H9), C24(H24), C5(H5), C12(H12), C10(H10),
 C4(H4), C1(H1), C11(H11), C3(H3), C2(H2)
2.d Idealised Me refined as rotating group:
 C21(H21A,H21B,H21C), C18(H18A,H18B,H18C)
;
_olex2_submission_special_instructions 'No special instructions were received'

loop_
_space_group_symop_operation_xyz
'x, y, z'
'-x+1/2, -y, z+1/2'
'-x, y+1/2, -z+1/2'
'x+1/2, -y+1/2, -z'
'-x, -y, -z'
'x-1/2, y, -z-1/2'
'x, -y-1/2, z-1/2'
'-x-1/2, y-1/2, z'

loop_
_atom_site_label
_atom_site_type_symbol
_atom_site_fract_x
_atom_site_fract_y
_atom_site_fract_z
_atom_site_U_iso_or_equiv
_atom_site_adp_type
_atom_site_occupancy
_atom_site_site_symmetry_order
_atom_site_calc_flag
_atom_site_refinement_flags_posn
_atom_site_refinement_flags_adp
_atom_site_refinement_flags_occupancy
_atom_site_disorder_assembly
_atom_site_disorder_group
Br1 Br 1.07271(2) 0.49226(2) 0.41742(2) 0.04023(9) Uani 1 1 d . . . . .
O1 O 0.73579(9) 0.79532(9) 0.44912(5) 0.0304(3) Uani 1 1 d . . . . .
O5 O 0.62794(10) 0.57437(9) 0.30558(5) 0.0338(3) Uani 1 1 d . . . . .
O3 O 0.73839(10) 0.88092(9) 0.24825(5) 0.0346(3) Uani 1 1 d . . . . .
O4 O 0.63068(10) 0.69195(10) 0.24636(5) 0.0357(3) Uani 1 1 d . . . . .
N1 N 0.56531(10) 0.76447(10) 0.45657(5) 0.0226(3) Uani 1 1 d . . . . .
O2 O 0.58031(11) 0.90060(12) 0.27855(6) 0.0466(4) Uani 1 1 d . . . . .
C15 C 0.65325(12) 0.77788(11) 0.42913(6) 0.0225(3) Uani 1 1 d . . . . .
C19 C 0.70383(11) 0.71225(12) 0.33438(6) 0.0216(3) Uani 1 1 d . . . . .
C13 C 0.51677(12) 0.75580(11) 0.36785(6) 0.0226(3) Uani 1 1 d . . . . .
C8 C 0.48328(12) 0.75104(11) 0.42132(6) 0.0219(3) Uani 1 1 d . . . . .
C22 C 0.79353(12) 0.66191(11) 0.35745(6) 0.0215(3) Uani 1 1 d . . . . .
C14 C 0.62897(12) 0.76846(11) 0.36996(6) 0.0223(3) Uani 1 1 d . . . . .
C23 C 0.78184(13) 0.59349(12) 0.39656(7) 0.0261(3) Uani 1 1 d . . . . .
H23 H 0.716556 0.581263 0.410963 0.031 Uiso 1 1 calc R U . . .
C25 C 0.95889(13) 0.56194(12) 0.39314(7) 0.0267(3) Uani 1 1 d . . . . .
C20 C 0.65096(12) 0.65964(12) 0.28975(6) 0.0238(3) Uani 1 1 d . . . . .
C16 C 0.70086(12) 0.81647(12) 0.33176(6) 0.0241(3) Uani 1 1 d . . . . .
H16 H 0.759321 0.847015 0.350262 0.029 Uiso 1 1 calc R U . . .
C26 C 0.97292(13) 0.62985(12) 0.35491(7) 0.0278(4) Uani 1 1 d . . . . .
H26 H 1.038486 0.642350 0.340963 0.033 Uiso 1 1 calc R U . . .
C7 C 0.55839(13) 0.76832(12) 0.51535(6) 0.0253(3) Uani 1 1 d . . . . .
H7A H 0.496705 0.803220 0.525580 0.030 Uiso 1 1 calc R U . . .
H7B H 0.617569 0.802651 0.529626 0.030 Uiso 1 1 calc R U . . .
C6 C 0.55485(12) 0.67313(12) 0.54083(6) 0.0234(3) Uani 1 1 d . . . . .
C27 C 0.88930(12) 0.68005(12) 0.33698(6) 0.0251(3) Uani 1 1 d . . . . .
H27 H 0.897865 0.727132 0.310495 0.030 Uiso 1 1 calc R U . . .
C9 C 0.38307(13) 0.73616(13) 0.43493(7) 0.0276(4) Uani 1 1 d . . . . .
H9 H 0.361735 0.733277 0.471449 0.033 Uiso 1 1 calc R U . . .
C24 C 0.86460(14) 0.54276(13) 0.41485(7) 0.0290(4) Uani 1 1 d . . . . .
H24 H 0.856655 0.496042 0.441605 0.035 Uiso 1 1 calc R U . . .
C17 C 0.66337(13) 0.86937(13) 0.28359(7) 0.0288(4) Uani 1 1 d . . . . .
C5 C 0.47019(13) 0.64561(13) 0.56958(7) 0.0283(4) Uani 1 1 d . . . . .
H5 H 0.414150 0.686637 0.572904 0.034 Uiso 1 1 calc R U . . .
C12 C 0.44749(13) 0.74602(13) 0.32639(7) 0.0288(4) Uani 1 1 d . . . . .
H12 H 0.468636 0.749990 0.289868 0.035 Uiso 1 1 calc R U . . .
C10 C 0.31489(12) 0.72561(14) 0.39253(8) 0.0317(4) Uani 1 1 d . . . . .
H10 H 0.245455 0.714993 0.400346 0.038 Uiso 1 1 calc R U . . .
C4 C 0.46673(15) 0.55832(14) 0.59361(8) 0.0354(4) Uani 1 1 d . . . . .
H4 H 0.408865 0.540185 0.613763 0.042 Uiso 1 1 calc R U . . .
C1 C 0.63607(13) 0.61192(13) 0.53567(7) 0.0309(4) Uani 1 1 d . . . . .
H1 H 0.694523 0.630150 0.516035 0.037 Uiso 1 1 calc R U . . .
C11 C 0.34590(13) 0.73022(14) 0.33915(7) 0.0332(4) Uani 1 1 d . . . . .
H11 H 0.297713 0.722568 0.311086 0.040 Uiso 1 1 calc R U . . .
C3 C 0.54757(19) 0.49780(13) 0.58817(8) 0.0377(4) Uani 1 1 d . . . . .
H3 H 0.545215 0.437951 0.604387 0.045 Uiso 1 1 calc R U . . .
C21 C 0.56649(16) 0.52056(14) 0.26854(9) 0.0397(5) Uani 1 1 d . . . . .
H21A H 0.600894 0.516355 0.233639 0.060 Uiso 1 1 calc R U . . .
H21B H 0.500739 0.551070 0.263833 0.060 Uiso 1 1 calc R U . . .
H21C H 0.556285 0.457874 0.283119 0.060 Uiso 1 1 calc R U . . .
C2 C 0.63173(16) 0.52482(15) 0.55906(8) 0.0379(4) Uani 1 1 d . . . . .
H2 H 0.687050 0.483142 0.555097 0.046 Uiso 1 1 calc R U . . .
C18 C 0.70978(17) 0.92783(17) 0.19882(8) 0.0479(5) Uani 1 1 d . . . . .
H18A H 0.767187 0.927725 0.173807 0.072 Uiso 1 1 calc R U . . .
H18B H 0.690412 0.992162 0.206912 0.072 Uiso 1 1 calc R U . . .
H18C H 0.652406 0.895319 0.182323 0.072 Uiso 1 1 calc R U . . .

loop_
_atom_site_aniso_label
_atom_site_aniso_U_11
_atom_site_aniso_U_22
_atom_site_aniso_U_33
_atom_site_aniso_U_23
_atom_site_aniso_U_13
_atom_site_aniso_U_12
Br1 0.03477(13) 0.03424(13) 0.05168(15) -0.00547(9) -0.00998(8) 0.01416(8)
O1 0.0241(6) 0.0414(7) 0.0256(6) -0.0030(5) -0.0040(5) -0.0050(5)
O5 0.0400(7) 0.0307(7) 0.0306(6) 0.0019(5) -0.0122(5) -0.0083(5)
O3 0.0329(7) 0.0426(8) 0.0283(6) 0.0136(6) 0.0055(5) 0.0011(6)
O4 0.0400(7) 0.0453(8) 0.0217(6) 0.0049(5) -0.0067(5) -0.0100(6)
N1 0.0227(7) 0.0271(7) 0.0179(6) -0.0003(5) -0.0009(5) 0.0009(5)
O2 0.0352(8) 0.0601(10) 0.0444(8) 0.0248(7) 0.0058(6) 0.0150(7)
C15 0.0223(8) 0.0245(8) 0.0207(7) -0.0007(6) -0.0006(6) 0.0006(6)
C19 0.0192(7) 0.0281(8) 0.0176(7) 0.0017(6) 0.0005(6) -0.0017(6)
C13 0.0201(8) 0.0256(8) 0.0221(7) 0.0015(6) -0.0002(6) 0.0008(6)
C8 0.0216(8) 0.0229(8) 0.0212(7) 0.0009(6) -0.0012(6) 0.0027(6)
C22 0.0209(7) 0.0246(8) 0.0190(7) -0.0017(6) -0.0016(6) -0.0013(6)
C14 0.0196(8) 0.0274(8) 0.0198(7) 0.0022(6) -0.0005(6) -0.0001(6)
C23 0.0241(8) 0.0285(9) 0.0258(8) 0.0020(7) 0.0004(6) -0.0028(6)
C25 0.0266(8) 0.0248(8) 0.0286(8) -0.0078(7) -0.0062(7) 0.0063(6)
C20 0.0184(7) 0.0318(9) 0.0214(7) -0.0001(7) 0.0020(6) 0.0002(6)
C16 0.0217(8) 0.0285(9) 0.0219(7) 0.0035(6) 0.0010(6) -0.0020(6)
C26 0.0224(8) 0.0331(9) 0.0279(8) -0.0057(7) 0.0016(6) 0.0007(7)
C7 0.0303(9) 0.0286(9) 0.0171(7) -0.0033(6) 0.0004(6) 0.0013(7)
C6 0.0255(8) 0.0285(9) 0.0161(7) -0.0036(6) -0.0023(6) -0.0003(6)
C27 0.0244(8) 0.0301(8) 0.0208(7) -0.0002(6) 0.0019(6) -0.0014(7)
C9 0.0240(8) 0.0327(9) 0.0261(8) 0.0014(7) 0.0046(7) 0.0039(7)
C24 0.0331(9) 0.0253(8) 0.0286(8) 0.0031(7) -0.0034(7) -0.0005(7)
C17 0.0285(9) 0.0299(9) 0.0280(8) 0.0063(7) 0.0018(7) 0.0003(7)
C5 0.0248(8) 0.0344(9) 0.0255(8) -0.0019(7) -0.0001(6) 0.0009(7)
C12 0.0253(8) 0.0396(10) 0.0216(8) 0.0014(7) -0.0015(6) 0.0042(7)
C10 0.0161(8) 0.0427(11) 0.0364(9) 0.0009(8) 0.0015(7) 0.0014(7)
C4 0.0340(10) 0.0378(10) 0.0343(9) 0.0015(8) 0.0025(8) -0.0077(8)
C1 0.0262(8) 0.0369(10) 0.0295(8) -0.0008(7) 0.0019(7) 0.0043(7)
C11 0.0205(8) 0.0481(11) 0.0310(9) -0.0003(8) -0.0060(7) 0.0017(7)
C3 0.0502(12) 0.0258(9) 0.0372(10) 0.0029(8) -0.0047(9) -0.0026(8)
C21 0.0443(12) 0.0350(11) 0.0399(10) -0.0042(9) -0.0170(9) -0.0086(8)
C2 0.0391(11) 0.0351(10) 0.0396(10) 0.0015(8) -0.0015(8) 0.0106(8)
C18 0.0523(13) 0.0579(14) 0.0333(10) 0.0225(10) 0.0076(9) 0.0061(10)

loop_
_atom_type_symbol
_atom_type_description
_atom_type_scat_dispersion_real
_atom_type_scat_dispersion_imag
_atom_type_scat_source
C C 0.0181 0.0091 'International Tables Vol C Tables 4.2.6.8 and 6.1.1.4'
H H 0.0000 0.0000 'International Tables Vol C Tables 4.2.6.8 and 6.1.1.4'
Br Br -0.6763 1.2805 'International Tables Vol C Tables 4.2.6.8 and 6.1.1.4'
N N 0.0311 0.0180 'International Tables Vol C Tables 4.2.6.8 and 6.1.1.4'
O O 0.0492 0.0322 'International Tables Vol C Tables 4.2.6.8 and 6.1.1.4'

loop_
_geom_angle_atom_site_label_1
_geom_angle_atom_site_label_2
_geom_angle_atom_site_label_3
_geom_angle
_geom_angle_site_symmetry_1
_geom_angle_site_symmetry_3
_geom_angle_publ_flag
C20 O5 C21 115.77(14) . . ?
C17 O3 C18 114.86(15) . . ?
C15 N1 C8 111.49(13) . . ?
C15 N1 C7 123.17(13) . . ?
C8 N1 C7 125.27(13) . . ?
O1 C15 N1 125.96(15) . . ?
O1 C15 C14 127.01(15) . . ?
N1 C15 C14 107.02(13) . . ?
C22 C19 C14 122.45(13) . . ?
C22 C19 C20 113.76(14) . . ?
C20 C19 C14 112.49(13) . . ?
C16 C19 C22 121.21(14) . . ?
C16 C19 C14 59.23(10) . . ?
C16 C19 C20 117.10(13) . . ?
C8 C13 C14 106.63(13) . . ?
C12 C13 C8 119.36(15) . . ?
C12 C13 C14 133.97(15) . . ?
C13 C8 N1 109.83(14) . . ?
C9 C8 N1 127.39(14) . . ?
C9 C8 C13 122.78(15) . . ?
C23 C22 C19 121.27(14) . . ?
C27 C22 C19 119.30(14) . . ?
C27 C22 C23 119.31(15) . . ?
C15 C14 C19 117.69(13) . . ?
C13 C14 C15 104.82(12) . . ?
C13 C14 C19 123.27(13) . . ?
C13 C14 C16 131.15(14) . . ?
C16 C14 C15 115.88(14) . . ?
C16 C14 C19 58.64(10) . . ?
C22 C23 H23 119.6 . . ?
C22 C23 C24 120.76(16) . . ?
C24 C23 H23 119.6 . . ?
C26 C25 Br1 119.05(13) . . ?
C26 C25 C24 122.10(16) . . ?
C24 C25 Br1 118.85(13) . . ?
O5 C20 C19 110.61(13) . . ?
O4 C20 O5 124.92(16) . . ?
O4 C20 C19 124.45(16) . . ?
C19 C16 C14 62.13(11) . . ?
C19 C16 H16 113.5 . . ?
C19 C16 C17 123.31(14) . . ?
C14 C16 H16 113.5 . . ?
C17 C16 C14 121.62(14) . . ?
C17 C16 H16 113.5 . . ?
C25 C26 H26 120.6 . . ?
C25 C26 C27 118.80(15) . . ?
C27 C26 H26 120.6 . . ?
N1 C7 H7A 109.1 . . ?
N1 C7 H7B 109.1 . . ?
N1 C7 C6 112.70(13) . . ?
H7A C7 H7B 107.8 . . ?
C6 C7 H7A 109.1 . . ?
C6 C7 H7B 109.1 . . ?
C5 C6 C7 120.02(15) . . ?
C5 C6 C1 119.30(17) . . ?
C1 C6 C7 120.68(15) . . ?
C22 C27 C26 120.59(16) . . ?
C22 C27 H27 119.7 . . ?
C26 C27 H27 119.7 . . ?
C8 C9 H9 121.6 . . ?
C8 C9 C10 116.83(15) . . ?
C10 C9 H9 121.6 . . ?
C23 C24 H24 120.8 . . ?
C25 C24 C23 118.43(16) . . ?
C25 C24 H24 120.8 . . ?
O3 C17 C16 109.97(14) . . ?
O2 C17 O3 124.62(16) . . ?
O2 C17 C16 125.31(16) . . ?
C6 C5 H5 119.8 . . ?
C6 C5 C4 120.36(17) . . ?
C4 C5 H5 119.8 . . ?
C13 C12 H12 120.6 . . ?
C13 C12 C11 118.88(16) . . ?
C11 C12 H12 120.6 . . ?
C9 C10 H10 119.2 . . ?
C11 C10 C9 121.64(16) . . ?
C11 C10 H10 119.2 . . ?
C5 C4 H4 120.0 . . ?
C3 C4 C5 120.00(18) . . ?
C3 C4 H4 120.0 . . ?
C6 C1 H1 119.9 . . ?
C2 C1 C6 120.11(17) . . ?
C2 C1 H1 119.9 . . ?
C12 C11 H11 119.8 . . ?
C10 C11 C12 120.50(16) . . ?
C10 C11 H11 119.8 . . ?
C4 C3 H3 120.2 . . ?
C2 C3 C4 119.70(18) . . ?
C2 C3 H3 120.2 . . ?
O5 C21 H21A 109.5 . . ?
O5 C21 H21B 109.5 . . ?
O5 C21 H21C 109.5 . . ?
H21A C21 H21B 109.5 . . ?
H21A C21 H21C 109.5 . . ?
H21B C21 H21C 109.5 . . ?
C1 C2 C3 120.52(18) . . ?
C1 C2 H2 119.7 . . ?
C3 C2 H2 119.7 . . ?
O3 C18 H18A 109.5 . . ?
O3 C18 H18B 109.5 . . ?
O3 C18 H18C 109.5 . . ?
H18A C18 H18B 109.5 . . ?
H18A C18 H18C 109.5 . . ?
H18B C18 H18C 109.5 . . ?

loop_
_geom_bond_atom_site_label_1
_geom_bond_atom_site_label_2
_geom_bond_distance
_geom_bond_site_symmetry_2
_geom_bond_publ_flag
Br1 C25 1.9044(16) . ?
O1 C15 1.224(2) . ?
O5 C20 1.322(2) . ?
O5 C21 1.450(2) . ?
O3 C17 1.334(2) . ?
O3 C18 1.450(2) . ?
O4 C20 1.203(2) . ?
N1 C15 1.360(2) . ?
N1 C8 1.406(2) . ?
N1 C7 1.4625(19) . ?
O2 C17 1.192(2) . ?
C15 C14 1.509(2) . ?
C19 C22 1.502(2) . ?
C19 C14 1.552(2) . ?
C19 C20 1.512(2) . ?
C19 C16 1.500(2) . ?
C13 C8 1.400(2) . ?
C13 C14 1.494(2) . ?
C13 C12 1.384(2) . ?
C8 C9 1.383(2) . ?
C22 C23 1.390(2) . ?
C22 C27 1.388(2) . ?
C14 C16 1.509(2) . ?
C23 H23 0.9500 . ?
C23 C24 1.390(2) . ?
C25 C26 1.373(3) . ?
C25 C24 1.385(3) . ?
C16 H16 1.0000 . ?
C16 C17 1.501(2) . ?
C26 H26 0.9500 . ?
C26 C27 1.392(2) . ?
C7 H7A 0.9900 . ?
C7 H7B 0.9900 . ?
C7 C6 1.508(2) . ?
C6 C5 1.384(2) . ?
C6 C1 1.393(2) . ?
C27 H27 0.9500 . ?
C9 H9 0.9500 . ?
C9 C10 1.393(2) . ?
C24 H24 0.9500 . ?
C5 H5 0.9500 . ?
C5 C4 1.390(3) . ?
C12 H12 0.9500 . ?
C12 C11 1.398(2) . ?
C10 H10 0.9500 . ?
C10 C11 1.388(3) . ?
C4 H4 0.9500 . ?
C4 C3 1.384(3) . ?
C1 H1 0.9500 . ?
C1 C2 1.381(3) . ?
C11 H11 0.9500 . ?
C3 H3 0.9500 . ?
C3 C2 1.382(3) . ?
C21 H21A 0.9800 . ?
C21 H21B 0.9800 . ?
C21 H21C 0.9800 . ?
C2 H2 0.9500 . ?
C18 H18A 0.9800 . ?
C18 H18B 0.9800 . ?
C18 H18C 0.9800 . ?

loop_
_geom_torsion_atom_site_label_1
_geom_torsion_atom_site_label_2
_geom_torsion_atom_site_label_3
_geom_torsion_atom_site_label_4
_geom_torsion
_geom_torsion_site_symmetry_1
_geom_torsion_site_symmetry_2
_geom_torsion_site_symmetry_3
_geom_torsion_site_symmetry_4
_geom_torsion_publ_flag
Br1 C25 C26 C27 179.46(12) . . . . ?
Br1 C25 C24 C23 -179.50(13) . . . . ?
O1 C15 C14 C19 43.8(2) . . . . ?
O1 C15 C14 C13 -174.96(17) . . . . ?
O1 C15 C14 C16 -22.7(3) . . . . ?
N1 C15 C14 C19 -136.98(14) . . . . ?
N1 C15 C14 C13 4.26(17) . . . . ?
N1 C15 C14 C16 156.52(14) . . . . ?
N1 C8 C9 C10 179.37(17) . . . . ?
N1 C7 C6 C5 -116.84(16) . . . . ?
N1 C7 C6 C1 63.0(2) . . . . ?
C15 N1 C8 C13 -0.19(19) . . . . ?
C15 N1 C8 C9 -179.51(17) . . . . ?
C15 N1 C7 C6 -101.48(18) . . . . ?
C15 C14 C16 C19 108.01(15) . . . . ?
C15 C14 C16 C17 -138.17(16) . . . . ?
C19 C22 C23 C24 175.39(15) . . . . ?
C19 C22 C27 C26 -175.51(15) . . . . ?
C19 C14 C16 C17 113.82(18) . . . . ?
C19 C16 C17 O3 -86.05(19) . . . . ?
C19 C16 C17 O2 97.3(2) . . . . ?
C13 C8 C9 C10 0.1(3) . . . . ?
C13 C14 C16 C19 -108.70(19) . . . . ?
C13 C14 C16 C17 5.1(3) . . . . ?
C13 C12 C11 C10 0.8(3) . . . . ?
C8 N1 C15 O1 176.59(17) . . . . ?
C8 N1 C15 C14 -2.64(18) . . . . ?
C8 N1 C7 C6 81.6(2) . . . . ?
C8 C13 C14 C15 -4.34(17) . . . . ?
C8 C13 C14 C19 134.13(15) . . . . ?
C8 C13 C14 C16 -150.54(17) . . . . ?
C8 C13 C12 C11 -1.0(3) . . . . ?
C8 C9 C10 C11 -0.3(3) . . . . ?
C22 C19 C14 C15 4.7(2) . . . . ?
C22 C19 C14 C13 -128.91(16) . . . . ?
C22 C19 C14 C16 109.64(17) . . . . ?
C22 C19 C20 O5 52.63(18) . . . . ?
C22 C19 C20 O4 -129.00(17) . . . . ?
C22 C19 C16 C14 -111.68(15) . . . . ?
C22 C19 C16 C17 137.09(16) . . . . ?
C22 C23 C24 C25 -0.1(3) . . . . ?
C14 C19 C22 C23 58.4(2) . . . . ?
C14 C19 C22 C27 -125.61(16) . . . . ?
C14 C19 C20 O5 -92.13(16) . . . . ?
C14 C19 C20 O4 86.24(19) . . . . ?
C14 C19 C16 C17 -111.23(17) . . . . ?
C14 C13 C8 N1 2.96(18) . . . . ?
C14 C13 C8 C9 -177.69(16) . . . . ?
C14 C13 C12 C11 176.62(18) . . . . ?
C14 C16 C17 O3 -161.44(15) . . . . ?
C14 C16 C17 O2 22.0(3) . . . . ?
C23 C22 C27 C26 0.6(2) . . . . ?
C25 C26 C27 C22 0.1(2) . . . . ?
C20 C19 C22 C23 -82.46(18) . . . . ?
C20 C19 C22 C27 93.57(18) . . . . ?
C20 C19 C14 C15 145.97(14) . . . . ?
C20 C19 C14 C13 12.3(2) . . . . ?
C20 C19 C14 C16 -109.10(15) . . . . ?
C20 C19 C16 C14 101.27(15) . . . . ?
C20 C19 C16 C17 -10.0(2) . . . . ?
C16 C19 C22 C23 129.47(17) . . . . ?
C16 C19 C22 C27 -54.5(2) . . . . ?
C16 C19 C14 C15 -104.92(16) . . . . ?
C16 C19 C14 C13 121.45(17) . . . . ?
C16 C19 C20 O5 -157.91(14) . . . . ?
C16 C19 C20 O4 20.5(2) . . . . ?
C26 C25 C24 C23 0.8(3) . . . . ?
C7 N1 C15 O1 -0.7(3) . . . . ?
C7 N1 C15 C14 -179.96(14) . . . . ?
C7 N1 C8 C13 177.06(15) . . . . ?
C7 N1 C8 C9 -2.3(3) . . . . ?
C7 C6 C5 C4 -179.40(16) . . . . ?
C7 C6 C1 C2 -179.78(16) . . . . ?
C6 C5 C4 C3 -1.0(3) . . . . ?
C6 C1 C2 C3 -0.6(3) . . . . ?
C27 C22 C23 C24 -0.6(2) . . . . ?
C9 C10 C11 C12 -0.2(3) . . . . ?
C24 C25 C26 C27 -0.9(3) . . . . ?
C5 C6 C1 C2 0.0(3) . . . . ?
C5 C4 C3 C2 0.4(3) . . . . ?
C12 C13 C8 N1 -178.86(15) . . . . ?
C12 C13 C8 C9 0.5(3) . . . . ?
C12 C13 C14 C15 177.86(19) . . . . ?
C12 C13 C14 C19 -43.7(3) . . . . ?
C12 C13 C14 C16 31.7(3) . . . . ?
C4 C3 C2 C1 0.4(3) . . . . ?
C1 C6 C5 C4 0.8(2) . . . . ?
C21 O5 C20 O4 -5.3(3) . . . . ?
C21 O5 C20 C19 173.06(15) . . . . ?
C18 O3 C17 O2 -5.9(3) . . . . ?
C18 O3 C17 C16 177.44(16) . . . . ?
